data_1546957
loop_
_publ_author_name
'Xu, Liangxiong'
'Wu, Ping'
'Xue, Jinghua'
'Molnar, Istvan'
'Wei, Xiaoyi'

_publ_section_title
;
 Antifungal and Cytotoxic \b-Resorcylic Acid Lactones from a Paecilomyces
 Species.
;
_journal_issue 8
_journal_name_full 'Journal of natural products'
_journal_page_first 2215
_journal_page_last 2223
_journal_paper_doi 10.1021/acs.jnatprod.7b00066
_journal_volume 80
_journal_year 2017
_chemical_absolute_configuration ad
_chemical_formula_moiety 'C19 H24 O6'
_chemical_formula_sum 'C19 H24 O6'
_chemical_formula_weight 348.38
_chemical_name_systematic
;
 ? 
;
_space_group_crystal_system monoclinic
_space_group_IT_number 4
_space_group_name_Hall 'P 2yb'
_space_group_name_H-M_alt 'P 1 21 1'
_symmetry_space_group_name_Hall 'P 2yb'
_symmetry_space_group_name_H-M 'P 1 21 1'
_atom_sites_solution_hydrogens geom
_atom_sites_solution_primary direct
_atom_sites_solution_secondary difmap
_audit_creation_date 2014-06-17
_audit_creation_method
;
Olex2 1.2
(compiled 2014.03.20 svn.r2914 for OlexSys, GUI svn.r4816)
;
_cell_angle_alpha 90.00
_cell_angle_beta 103.3025(11)
_cell_angle_gamma 90.00
_cell_formula_units_Z 2
_cell_length_a 9.25830(10)
_cell_length_b 8.03346(8)
_cell_length_c 12.00210(14)
_cell_measurement_reflns_used 13811
_cell_measurement_temperature 293(2)
_cell_measurement_theta_max 71.5899
_cell_measurement_theta_min 3.7813
_cell_volume 868.719(17)
_computing_cell_refinement
;
CrysAlisPro, Agilent Technologies,
Version 1.171.35.21 (release 20-01-2012 CrysAlis171 .NET)
(compiled Jan 23 2012,18:06:46)
;
_computing_data_collection
;
CrysAlisPro, Agilent Technologies,
Version 1.171.35.21 (release 20-01-2012 CrysAlis171 .NET)
(compiled Jan 23 2012,18:06:46)
;
_computing_data_reduction
;
CrysAlisPro, Agilent Technologies,
Version 1.171.35.21 (release 20-01-2012 CrysAlis171 .NET)
(compiled Jan 23 2012,18:06:46)
;
_computing_molecular_graphics 'Olex2 (Dolomanov et al., 2009)'
_computing_publication_material 'Olex2 (Dolomanov et al., 2009)'
_computing_structure_refinement 'XL (Sheldrick, 2008)'
_computing_structure_solution 'XS (Sheldrick, 2008)'
_diffrn_ambient_temperature 293(2)
_diffrn_detector_area_resol_mean 8.2417
_diffrn_measured_fraction_theta_full 0.996
_diffrn_measured_fraction_theta_max 0.996
_diffrn_measurement_device_type 'Xcalibur, Onyx, Nova'
_diffrn_measurement_method '\w scans'
_diffrn_orient_matrix_UB_11 -0.1403427000
_diffrn_orient_matrix_UB_12 0.0803698000
_diffrn_orient_matrix_UB_13 -0.0747486000
_diffrn_orient_matrix_UB_21 -0.0611047000
_diffrn_orient_matrix_UB_22 -0.1739323000
_diffrn_orient_matrix_UB_23 -0.0394614000
_diffrn_orient_matrix_UB_31 -0.0761134000
_diffrn_orient_matrix_UB_32 -0.0084407000
_diffrn_orient_matrix_UB_33 0.1012802000
_diffrn_radiation_monochromator mirror
_diffrn_radiation_type CuK\a
_diffrn_radiation_wavelength 1.54184
_diffrn_reflns_av_R_equivalents 0.0414
_diffrn_reflns_av_unetI/netI 0.0234
_diffrn_reflns_limit_h_max 11
_diffrn_reflns_limit_h_min -11
_diffrn_reflns_limit_k_max 9
_diffrn_reflns_limit_k_min -9
_diffrn_reflns_limit_l_max 14
_diffrn_reflns_limit_l_min -14
_diffrn_reflns_number 16749
_diffrn_reflns_theta_full 71.73
_diffrn_reflns_theta_max 71.73
_diffrn_reflns_theta_min 3.78
_diffrn_source 'Nova (Cu) X-ray Source'
_exptl_absorpt_coefficient_mu 0.817
_exptl_absorpt_correction_T_max 1.00000
_exptl_absorpt_correction_T_min 0.52966
_exptl_absorpt_correction_type multi-scan
_exptl_absorpt_process_details
;
CrysAlisPro, Agilent Technologies,
Version 1.171.35.21 (release 20-01-2012 CrysAlis171 .NET)
(compiled Jan 23 2012,18:06:46)
Empirical absorption correction using spherical harmonics,
 implemented in SCALE3 ABSPACK scaling algorithm.
;
_exptl_crystal_density_diffrn 1.332
_exptl_crystal_density_method 'not measured'
_exptl_crystal_F_000 372
_exptl_crystal_size_max 0.5
_exptl_crystal_size_mid 0.1
_exptl_crystal_size_min 0.05
_refine_diff_density_max 0.147
_refine_diff_density_min -0.155
_refine_diff_density_rms 0.035
_refine_ls_abs_structure_details 'Flack H D (1983), Acta Cryst. A39, 876-881'
_refine_ls_abs_structure_Flack 0.04(12)
_refine_ls_extinction_method none
_refine_ls_goodness_of_fit_ref 1.046
_refine_ls_hydrogen_treatment constr
_refine_ls_matrix_type full
_refine_ls_number_parameters 230
_refine_ls_number_reflns 3382
_refine_ls_number_restraints 1
_refine_ls_restrained_S_all 1.046
_refine_ls_R_factor_all 0.0290
_refine_ls_R_factor_gt 0.0283
_refine_ls_shift/su_max 0.000
_refine_ls_shift/su_mean 0.000
_refine_ls_structure_factor_coef Fsqd
_refine_ls_weighting_details 'calc w=1/[\s^2^(Fo^2^)+(0.0417P)^2^+0.1582P] where P=(Fo^2^+2Fc^2^)/3'
_refine_ls_weighting_scheme calc
_refine_ls_wR_factor_gt 0.0719
_refine_ls_wR_factor_ref 0.0726
_reflns_number_gt 3320
_reflns_number_total 3382
_reflns_threshold_expression >2sigma(I)
_cod_data_source_file np7b00066_si_003.cif
_cod_data_source_block 4'-methoxymonocillin_IV
_cod_database_code 1546957
_reflns_odcompleteness_completeness 99.08
_reflns_odcompleteness_iscentric 1
_reflns_odcompleteness_theta 71.98
_olex2_refinement_description
;
1. Fixed Uiso
 At 1.2 times of:
  All C(H) groups, All C(H,H) groups
 At 1.5 times of:
  All C(H,H,H) groups, All O(H) groups
2.a Ternary CH refined with riding coordinates:
 C16(H16), C22(H22)
2.b Secondary CH2 refined with riding coordinates:
 C13(H13A,H13B), C15(H15A,H15B), C19(H19A,H19B), C20(H20A,H20B), C21(H21A,H21B)
2.c Aromatic/amide H refined with riding coordinates:
 C9(H9), C12(H12), C17(H17), C23(H23)
2.d Idealised Me refined as rotating group:
 C24(H24A,H24B,H24C), C1A(H1AA,H1AB,H1AC)
2.e Idealised tetrahedral OH refined as rotating group:
 O2(H2), O4(H4)
;

loop_
_space_group_symop_id
_space_group_symop_operation_xyz
1 'x, y, z'
2 '-x, y+1/2, -z'

loop_
_atom_site_label
_atom_site_type_symbol
_atom_site_fract_x
_atom_site_fract_y
_atom_site_fract_z
_atom_site_U_iso_or_equiv
_atom_site_adp_type
_atom_site_occupancy
_atom_site_calc_flag
_atom_site_refinement_flags_posn
O1 O -0.15018(10) -0.34785(12) -0.37312(8) 0.0187(2) Uani 1 d .
O2 O 0.30140(11) -0.43935(12) -0.31744(9) 0.0236(2) Uani 1 d .
H2 H 0.2316 -0.5040 -0.3369 0.035 Uiso 1 calc GR
O3 O 0.03196(10) -0.53116(12) -0.37456(8) 0.0224(2) Uani 1 d .
O4 O 0.41187(10) 0.13104(12) -0.25376(9) 0.0228(2) Uani 1 d .
H4 H 0.4959 0.0961 -0.2509 0.034 Uiso 1 calc GR
O5 O -0.32499(10) 0.00479(13) -0.29858(8) 0.0216(2) Uani 1 d .
C6 C 0.09541(14) -0.24540(16) -0.33989(11) 0.0166(3) Uani 1 d .
O7 O -0.17802(11) 0.09257(12) -0.02014(9) 0.0243(2) Uani 1 d .
C8 C -0.00819(14) -0.38687(17) -0.36434(11) 0.0180(3) Uani 1 d .
C9 C 0.35641(14) -0.15917(18) -0.28631(11) 0.0191(3) Uani 1 d .
H9 H 0.4567 -0.1867 -0.2694 0.023 Uiso 1 calc R
C10 C 0.05356(14) -0.07451(17) -0.33678(10) 0.0171(3) Uani 1 d .
C11 C 0.24932(15) -0.28298(17) -0.31590(11) 0.0185(3) Uani 1 d .
C12 C 0.16199(15) 0.04683(17) -0.30867(11) 0.0183(3) Uani 1 d .
H12 H 0.1342 0.1579 -0.3073 0.022 Uiso 1 calc R
C13 C -0.11666(13) -0.08945(17) -0.15579(11) 0.0182(3) Uani 1 d .
H13A H -0.0254 -0.0268 -0.1307 0.022 Uiso 1 calc R
H13B H -0.0901 -0.2056 -0.1603 0.022 Uiso 1 calc R
C14 C -0.19369(14) -0.03083(15) -0.27383(11) 0.0165(3) Uani 1 d .
C15 C -0.10530(14) -0.01309(17) -0.36522(11) 0.0180(3) Uani 1 d .
H15A H -0.1582 -0.0719 -0.4329 0.022 Uiso 1 calc R
H15B H -0.1043 0.1038 -0.3853 0.022 Uiso 1 calc R
C16 C -0.26048(14) -0.48258(17) -0.40423(11) 0.0200(3) Uani 1 d .
H16 H -0.2319 -0.5541 -0.4617 0.024 Uiso 1 calc R
C17 C -0.31244(15) -0.49540(17) -0.20383(11) 0.0207(3) Uani 1 d .
H17 H -0.4112 -0.4634 -0.2149 0.025 Uiso 1 calc R
C18 C 0.31298(14) 0.00475(17) -0.28229(11) 0.0185(3) Uani 1 d .
C19 C -0.26556(15) -0.58702(18) -0.29899(12) 0.0221(3) Uani 1 d .
H19A H -0.3335 -0.6790 -0.3228 0.026 Uiso 1 calc R
H19B H -0.1678 -0.6339 -0.2690 0.026 Uiso 1 calc R
C20 C -0.17495(15) -0.20530(17) 0.02753(11) 0.0219(3) Uani 1 d .
H20A H -0.0696 -0.2299 0.0452 0.026 Uiso 1 calc R
H20B H -0.1993 -0.1622 0.0964 0.026 Uiso 1 calc R
C21 C -0.26198(16) -0.36624(18) -0.00779(12) 0.0229(3) Uani 1 d .
H21A H -0.2466 -0.4397 0.0580 0.028 Uiso 1 calc R
H21B H -0.3669 -0.3396 -0.0294 0.028 Uiso 1 calc R
C22 C -0.20850(14) -0.07158(17) -0.06612(11) 0.0182(3) Uani 1 d .
H22 H -0.3139 -0.0783 -0.1046 0.022 Uiso 1 calc R
C23 C -0.22065(15) -0.45794(17) -0.10516(12) 0.0210(3) Uani 1 d .
H23 H -0.1223 -0.4911 -0.0952 0.025 Uiso 1 calc R
C24 C -0.29604(18) 0.1581(2) 0.02398(13) 0.0296(3) Uani 1 d .
H24A H -0.3808 0.1772 -0.0378 0.044 Uiso 1 calc GR
H24B H -0.2654 0.2612 0.0627 0.044 Uiso 1 calc GR
H24C H -0.3217 0.0801 0.0769 0.044 Uiso 1 calc GR
C1A C -0.40405(15) -0.39451(19) -0.45837(12) 0.0238(3) Uani 1 d .
H1AA H -0.4316 -0.3221 -0.4031 0.036 Uiso 1 calc GR
H1AB H -0.4809 -0.4754 -0.4837 0.036 Uiso 1 calc GR
H1AC H -0.3906 -0.3302 -0.5227 0.036 Uiso 1 calc GR

loop_
_atom_site_aniso_label
_atom_site_aniso_U_11
_atom_site_aniso_U_22
_atom_site_aniso_U_33
_atom_site_aniso_U_23
_atom_site_aniso_U_13
_atom_site_aniso_U_12
O1 0.0144(4) 0.0194(5) 0.0228(5) -0.0027(4) 0.0052(3) -0.0017(4)
O2 0.0185(5) 0.0198(5) 0.0329(6) -0.0009(4) 0.0066(4) 0.0037(4)
O3 0.0207(5) 0.0194(5) 0.0280(5) -0.0034(4) 0.0076(4) 0.0012(4)
O4 0.0163(4) 0.0245(5) 0.0287(5) -0.0041(4) 0.0075(4) -0.0041(4)
O5 0.0144(4) 0.0269(5) 0.0236(5) 0.0022(4) 0.0048(3) 0.0024(4)
C6 0.0155(6) 0.0199(6) 0.0152(6) -0.0008(5) 0.0052(5) -0.0006(5)
O7 0.0269(5) 0.0225(5) 0.0268(5) -0.0045(4) 0.0127(4) -0.0004(4)
C8 0.0167(6) 0.0225(7) 0.0150(6) 0.0001(5) 0.0043(5) 0.0006(5)
C9 0.0137(6) 0.0263(7) 0.0185(6) 0.0015(5) 0.0060(5) 0.0014(5)
C10 0.0154(6) 0.0230(6) 0.0140(6) 0.0010(5) 0.0059(4) -0.0001(5)
C11 0.0182(7) 0.0218(7) 0.0165(6) 0.0015(5) 0.0062(5) 0.0023(5)
C12 0.0180(6) 0.0194(6) 0.0189(6) -0.0002(5) 0.0071(5) 0.0005(5)
C13 0.0147(6) 0.0208(6) 0.0201(6) -0.0004(5) 0.0059(5) 0.0006(5)
C14 0.0156(6) 0.0135(6) 0.0207(6) -0.0013(5) 0.0050(5) -0.0014(4)
C15 0.0165(6) 0.0198(6) 0.0186(6) 0.0014(5) 0.0055(5) 0.0015(5)
C16 0.0172(6) 0.0202(6) 0.0225(6) -0.0057(5) 0.0045(5) -0.0045(5)
C17 0.0186(6) 0.0207(7) 0.0237(7) 0.0028(5) 0.0069(5) -0.0011(5)
C18 0.0178(6) 0.0234(7) 0.0156(6) -0.0010(5) 0.0064(5) -0.0037(5)
C19 0.0204(6) 0.0207(6) 0.0254(7) -0.0021(6) 0.0059(5) -0.0024(5)
C20 0.0228(6) 0.0256(7) 0.0178(6) 0.0001(5) 0.0058(5) 0.0012(6)
C21 0.0246(7) 0.0234(7) 0.0222(7) 0.0026(5) 0.0083(5) -0.0012(6)
C22 0.0163(6) 0.0200(6) 0.0191(6) -0.0015(5) 0.0060(5) 0.0001(5)
C23 0.0205(6) 0.0187(6) 0.0247(7) 0.0036(5) 0.0067(5) 0.0006(5)
C24 0.0380(8) 0.0273(8) 0.0284(8) -0.0014(6) 0.0176(6) 0.0073(7)
C1A 0.0176(6) 0.0316(8) 0.0213(7) -0.0036(6) 0.0023(5) -0.0020(6)

loop_
_atom_type_symbol
_atom_type_description
_atom_type_scat_dispersion_real
_atom_type_scat_dispersion_imag
_atom_type_scat_source
C C 0.0181 0.0091 'International Tables Vol C Tables 4.2.6.8 and 6.1.1.4'
H H 0.0000 0.0000 'International Tables Vol C Tables 4.2.6.8 and 6.1.1.4'
O O 0.0492 0.0322 'International Tables Vol C Tables 4.2.6.8 and 6.1.1.4'

loop_
_geom_angle_atom_site_label_1
_geom_angle_atom_site_label_2
_geom_angle_atom_site_label_3
_geom_angle
C8 O1 C16 117.41(10)
C11 O2 H2 109.5
C18 O4 H4 109.5
C10 C6 C8 125.34(11)
C11 C6 C8 116.98(11)
C11 C6 C10 117.67(11)
C24 O7 C22 112.61(11)
O1 C8 C6 114.83(11)
O3 C8 O1 121.91(12)
O3 C8 C6 123.26(11)
C11 C9 H9 120.2
C18 C9 H9 120.2
C18 C9 C11 119.63(12)
C6 C10 C15 124.21(12)
C12 C10 C6 119.81(11)
C12 C10 C15 115.97(12)
O2 C11 C6 122.76(12)
O2 C11 C9 115.70(12)
C9 C11 C6 121.52(12)
C10 C12 H12 119.5
C10 C12 C18 120.98(12)
C18 C12 H12 119.5
H13A C13 H13B 107.6
C14 C13 H13A 108.6
C14 C13 H13B 108.6
C14 C13 C22 114.46(10)
C22 C13 H13A 108.6
C22 C13 H13B 108.6
O5 C14 C13 122.18(11)
O5 C14 C15 118.40(11)
C13 C14 C15 119.41(10)
C10 C15 C14 117.62(10)
C10 C15 H15A 107.9
C10 C15 H15B 107.9
C14 C15 H15A 107.9
C14 C15 H15B 107.9
H15A C15 H15B 107.2
O1 C16 H16 109.0
O1 C16 C19 110.19(10)
O1 C16 C1A 104.71(11)
C19 C16 H16 109.0
C1A C16 H16 109.0
C1A C16 C19 114.89(11)
C19 C17 H17 118.2
C23 C17 H17 118.2
C23 C17 C19 123.54(12)
O4 C18 C9 122.47(12)
O4 C18 C12 117.17(13)
C9 C18 C12 120.36(12)
C16 C19 H19A 108.4
C16 C19 H19B 108.4
C17 C19 C16 115.38(12)
C17 C19 H19A 108.4
C17 C19 H19B 108.4
H19A C19 H19B 107.5
H20A C20 H20B 107.8
C21 C20 H20A 109.1
C21 C20 H20B 109.1
C21 C20 C22 112.56(11)
C22 C20 H20A 109.1
C22 C20 H20B 109.1
C20 C21 H21A 108.6
C20 C21 H21B 108.6
H21A C21 H21B 107.6
C23 C21 C20 114.66(11)
C23 C21 H21A 108.6
C23 C21 H21B 108.6
O7 C22 C13 105.45(10)
O7 C22 C20 111.94(11)
O7 C22 H22 108.6
C13 C22 C20 113.55(11)
C13 C22 H22 108.6
C20 C22 H22 108.6
C17 C23 C21 125.52(13)
C17 C23 H23 117.2
C21 C23 H23 117.2
O7 C24 H24A 109.5
O7 C24 H24B 109.5
O7 C24 H24C 109.5
H24A C24 H24B 109.5
H24A C24 H24C 109.5
H24B C24 H24C 109.5
C16 C1A H1AA 109.5
C16 C1A H1AB 109.5
C16 C1A H1AC 109.5
H1AA C1A H1AB 109.5
H1AA C1A H1AC 109.5
H1AB C1A H1AC 109.5

loop_
_geom_bond_atom_site_label_1
_geom_bond_atom_site_label_2
_geom_bond_distance
O1 C8 1.3318(16)
O1 C16 1.4759(15)
O2 H2 0.8200
O2 C11 1.3472(17)
O3 C8 1.2319(17)
O4 H4 0.8200
O4 C18 1.3567(16)
O5 C14 1.2173(15)
C6 C8 1.4725(18)
C6 C10 1.4293(19)
C6 C11 1.4197(17)
O7 C22 1.4323(17)
O7 C24 1.4204(17)
C9 H9 0.9300
C9 C11 1.3915(19)
C9 C18 1.381(2)
C10 C12 1.3842(18)
C10 C15 1.5140(17)
C12 H12 0.9300
C12 C18 1.4018(18)
C13 H13A 0.9700
C13 H13B 0.9700
C13 C14 1.5075(18)
C13 C22 1.5241(17)
C14 C15 1.5185(17)
C15 H15A 0.9700
C15 H15B 0.9700
C16 H16 0.9800
C16 C19 1.526(2)
C16 C1A 1.5140(19)
C17 H17 0.9300
C17 C19 1.5042(19)
C17 C23 1.324(2)
C19 H19A 0.9700
C19 H19B 0.9700
C20 H20A 0.9700
C20 H20B 0.9700
C20 C21 1.5308(19)
C20 C22 1.5340(18)
C21 H21A 0.9700
C21 H21B 0.9700
C21 C23 1.5036(19)
C22 H22 0.9800
C23 H23 0.9300
C24 H24A 0.9600
C24 H24B 0.9600
C24 H24C 0.9600
C1A H1AA 0.9600
C1A H1AB 0.9600
C1A H1AC 0.9600

loop_
_geom_torsion_atom_site_label_1
_geom_torsion_atom_site_label_2
_geom_torsion_atom_site_label_3
_geom_torsion_atom_site_label_4
_geom_torsion
O1 C16 C19 C17 62.23(14)
O5 C14 C15 C10 -173.87(12)
C6 C10 C12 C18 -0.43(19)
C6 C10 C15 C14 79.18(16)
C8 O1 C16 C19 80.61(13)
C8 O1 C16 C1A -155.31(11)
C8 C6 C10 C12 177.69(12)
C8 C6 C10 C15 -3.7(2)
C8 C6 C11 O2 1.52(18)
C8 C6 C11 C9 -176.87(12)
C10 C6 C8 O1 -6.52(18)
C10 C6 C8 O3 174.44(12)
C10 C6 C11 O2 -179.36(12)
C10 C6 C11 C9 2.25(18)
C10 C12 C18 O4 -178.90(11)
C10 C12 C18 C9 1.40(19)
C11 C6 C8 O1 172.52(11)
C11 C6 C8 O3 -6.52(19)
C11 C6 C10 C12 -1.34(18)
C11 C6 C10 C15 177.25(11)
C11 C9 C18 O4 179.81(11)
C11 C9 C18 C12 -0.50(19)
C12 C10 C15 C14 -102.18(14)
C13 C14 C15 C10 6.87(18)
C14 C13 C22 O7 -88.23(12)
C14 C13 C22 C20 148.86(11)
C15 C10 C12 C18 -179.13(11)
C16 O1 C8 O3 -4.42(18)
C16 O1 C8 C6 176.52(10)
C18 C9 C11 O2 -179.84(12)
C18 C9 C11 C6 -1.35(19)
C19 C17 C23 C21 179.78(13)
C20 C21 C23 C17 -121.46(15)
C21 C20 C22 O7 156.48(11)
C21 C20 C22 C13 -84.26(14)
C22 C13 C14 O5 -10.08(18)
C22 C13 C14 C15 169.15(11)
C22 C20 C21 C23 65.98(15)
C23 C17 C19 C16 -108.82(15)
C24 O7 C22 C13 153.71(11)
C24 O7 C22 C20 -82.35(13)
C1A C16 C19 C17 -55.73(15)
